data_4328288
loop_
_publ_author_name
'Jun Matsumoto'
'Yuji Kajita'
'Hideki Masuda'

_publ_contact_author_address
;
Department of Frontier Materials, Nagoya Institute of Technology,
Showa-ku, Nagoya 466-8555, Japan
;
_publ_contact_author_email masuda.hideki@nitech.ac.jp
_publ_contact_author_fax +81-52-735-5209
_publ_contact_author_name 'Professor Hideki Masuda'
_publ_contact_author_phone +81-52-735-5228
_publ_section_title
;
 Synthesis, Characterization, and Reactivity of a Novel
 \m-\h2:\h2-Diselenidodicopper(II) Complex
;
_journal_name_full 'Inorganic Chemistry'
_journal_page_first 1236
_journal_page_last 1238
_journal_paper_doi 10.1021/ic202690e
_journal_volume 51
_journal_year 2012
_chemical_formula_moiety 'C45 H45 Cu N3 P, F6 Sb, C H2 Cl2'
_chemical_formula_sum 'C46 H47 Cl2 Cu F6 N3 P Sb'
_chemical_formula_weight 1043.06
_space_group_IT_number 19
_symmetry_cell_setting orthorhombic
_symmetry_Int_Tables_number 19
_symmetry_space_group_name_Hall 'P 2ac 2ab'
_symmetry_space_group_name_H-M 'P 21 21 21'
_atom_sites_solution_hydrogens geom
_atom_sites_solution_primary direct
_atom_sites_solution_secondary difmap
_cell_angle_alpha 90.0000
_cell_angle_beta 90.0000
_cell_angle_gamma 90.0000
_cell_formula_units_Z 4
_cell_length_a 15.2724(19)
_cell_length_b 16.107(2)
_cell_length_c 18.664(3)
_cell_measurement_reflns_used 10636
_cell_measurement_temperature 173
_cell_measurement_theta_max 27.48
_cell_measurement_theta_min 3.06
_cell_volume 4591.2(11)
_computing_cell_refinement CrystalClear
_computing_data_collection 'CrystalClear (Rigaku/MSC Inc., 2006)'
_computing_data_reduction CrystalClear
_computing_molecular_graphics 'CrystalStructure 4.0'
_computing_publication_material 'CrystalStructure 4.0 (Rigaku, 2010)'
_computing_structure_refinement 'SHELXL97 (Sheldrick, 2008)'
_computing_structure_solution 'SIR92 (Altomare, et al., 1994)'
_diffrn_ambient_temperature 173
_diffrn_detector_area_resol_mean 7.314
_diffrn_measured_fraction_theta_full 0.985
_diffrn_measured_fraction_theta_max 0.985
_diffrn_measurement_device_type 'Rigaku Mercury70'
_diffrn_measurement_method \w
_diffrn_radiation_type 'Mo K\a'
_diffrn_radiation_wavelength 0.71070
_diffrn_reflns_av_R_equivalents 0.0431
_diffrn_reflns_limit_h_max 19
_diffrn_reflns_limit_h_min -19
_diffrn_reflns_limit_k_max 20
_diffrn_reflns_limit_k_min -18
_diffrn_reflns_limit_l_max 19
_diffrn_reflns_limit_l_min -24
_diffrn_reflns_number 36550
_diffrn_reflns_theta_full 27.49
_diffrn_reflns_theta_max 27.49
_diffrn_standards_number 0
_exptl_absorpt_coefficient_mu 1.262
_exptl_absorpt_correction_type none
_exptl_crystal_colour colorless
_exptl_crystal_density_diffrn 1.509
_exptl_crystal_description block
_exptl_crystal_F_000 2108.00
_exptl_crystal_size_max 0.20
_exptl_crystal_size_mid 0.20
_exptl_crystal_size_min 0.20
_refine_diff_density_max 0.870
_refine_diff_density_min -0.800
_refine_ls_abs_structure_details 'Flack, H. D. (1983), Acta Cryst. A39, 876-881.  4600 Friedel Pairs'
_refine_ls_abs_structure_Flack -0.00(2)
_refine_ls_extinction_method none
_refine_ls_goodness_of_fit_ref 1.015
_refine_ls_hydrogen_treatment constr
_refine_ls_number_parameters 550
_refine_ls_number_reflns 10315
_refine_ls_number_restraints 0
_refine_ls_R_factor_gt 0.0582
_refine_ls_shift/su_max 0.001
_refine_ls_structure_factor_coef Fsqd
_refine_ls_weighting_details 'w = 1/[\s^2^(Fo^2^)+(0.0953P)^2^+3.3276P] where P=(Fo^2^+2Fc^2^)/3'
_refine_ls_weighting_scheme calc
_refine_ls_wR_factor_ref 0.1675
_reflns_number_gt 8418
_reflns_number_total 10315
_reflns_threshold_expression F^2^>2.0\s(F^2^)
_cod_data_source_file ic202690e_si_002_1.cif
_cod_data_source_block Cu_PPh3_Bn3TACH_SbF6_CH2Cl2
_cod_original_cell_volume 4591.3(10)
_cod_database_code 4328288

loop_
_symmetry_equiv_pos_site_id
_symmetry_equiv_pos_as_xyz
1 +X,+Y,+Z
2 1/2+X,1/2-Y,-Z
3 -X,1/2+Y,1/2-Z
4 1/2-X,-Y,1/2+Z

loop_
_atom_site_label
_atom_site_type_symbol
_atom_site_fract_x
_atom_site_fract_y
_atom_site_fract_z
_atom_site_U_iso_or_equiv
_atom_site_adp_type
_atom_site_occupancy
_atom_site_symmetry_multiplicity
_atom_site_calc_flag
_atom_site_refinement_flags
Sb1 Sb 0.57494(3) -0.03480(3) 0.61429(2) 0.05977(14) Uani 1.0 4 d .
Cu1 Cu 0.66224(4) 0.15414(5) 0.35170(3) 0.04412(17) Uani 1.0 4 d .
Cl1 Cl 0.5750(4) 0.4877(3) 0.4462(4) 0.204(3) Uani 1.0 4 d .
Cl2 Cl 0.7569(6) 0.5070(4) 0.4159(4) 0.209(3) Uani 1.0 4 d .
P1 P 0.53572(8) 0.15898(10) 0.29996(7) 0.0415(3) Uani 1.0 4 d .
F1 F 0.6236(5) 0.0211(4) 0.5370(3) 0.111(2) Uani 1.0 4 d .
F2 F 0.5254(5) -0.0915(5) 0.6901(3) 0.126(3) Uani 1.0 4 d .
F3 F 0.6064(5) 0.0521(4) 0.6739(3) 0.118(3) Uani 1.0 4 d .
F4 F 0.5458(5) -0.1219(4) 0.5543(3) 0.0995(18) Uani 1.0 4 d .
F5 F 0.6801(4) -0.0807(5) 0.6392(5) 0.143(3) Uani 1.0 4 d .
F6 F 0.4727(5) 0.0213(6) 0.5966(5) 0.146(3) Uani 1.0 4 d .
N1 N 0.7230(4) 0.0419(3) 0.3856(3) 0.0505(11) Uani 1.0 4 d .
N2 N 0.7726(3) 0.1961(3) 0.2960(3) 0.0430(10) Uani 1.0 4 d .
C1 C 0.8128(4) 0.0577(4) 0.4128(4) 0.0520(14) Uani 1.0 4 d .
C2 C 0.8716(4) 0.0988(4) 0.3571(4) 0.0463(12) Uani 1.0 4 d .
C3 C 0.8525(4) 0.1902(4) 0.3412(3) 0.0437(12) Uani 1.0 4 d .
C4 C 0.8455(4) 0.2398(4) 0.4113(4) 0.0511(14) Uani 1.0 4 d .
C5 C 0.7862(4) 0.2007(5) 0.4694(4) 0.0554(16) Uani 1.0 4 d .
C6 C 0.8095(5) 0.1097(5) 0.4798(4) 0.0653(19) Uani 1.0 4 d .
C7 C 0.7170(5) -0.0281(5) 0.3327(3) 0.0553(15) Uani 1.0 4 d .
C8 C 0.7456(5) -0.1099(4) 0.3617(4) 0.0553(15) Uani 1.0 4 d .
C9 C 0.7017(5) -0.1452(5) 0.4190(4) 0.0637(18) Uani 1.0 4 d .
C10 C 0.7311(7) -0.2211(6) 0.4477(5) 0.080(3) Uani 1.0 4 d .
C11 C 0.8022(8) -0.2623(6) 0.4188(5) 0.083(3) Uani 1.0 4 d .
C12 C 0.8457(7) -0.2272(6) 0.3619(5) 0.082(3) Uani 1.0 4 d .
C13 C 0.8179(5) -0.1519(6) 0.3332(4) 0.0678(18) Uani 1.0 4 d .
C14 C 0.7563(4) 0.2821(4) 0.2671(4) 0.0473(13) Uani 1.0 4 d .
C15 C 0.8292(4) 0.3194(4) 0.2228(3) 0.0417(11) Uani 1.0 4 d .
C16 C 0.8448(5) 0.2889(5) 0.1552(4) 0.0602(17) Uani 1.0 4 d .
C17 C 0.9087(6) 0.3233(6) 0.1124(4) 0.074(3) Uani 1.0 4 d .
C18 C 0.9564(5) 0.3907(5) 0.1361(4) 0.0636(18) Uani 1.0 4 d .
C19 C 0.9410(5) 0.4214(4) 0.2043(4) 0.0605(17) Uani 1.0 4 d .
C20 C 0.8769(5) 0.3861(4) 0.2465(4) 0.0525(14) Uani 1.0 4 d .
C21A C 0.6538(8) 0.2778(8) 0.4702(6) 0.060(3) Uani 0.5814 4 d .
C21B C 0.6194(9) 0.2177(8) 0.4952(6) 0.039(3) Uani 0.4186 4 d .
C22 C 0.6421(8) 0.2893(11) 0.5545(6) 0.113(5) Uani 1.0 4 d .
C23 C 0.6834(7) 0.3581(8) 0.5754(5) 0.093(4) Uani 1.0 4 d .
C24 C 0.6757(7) 0.3898(6) 0.6420(5) 0.083(3) Uani 1.0 4 d .
C25 C 0.6281(5) 0.3489(6) 0.6924(4) 0.069(2) Uani 1.0 4 d .
C26 C 0.5871(5) 0.2763(6) 0.6766(6) 0.081(3) Uani 1.0 4 d .
C27 C 0.5926(7) 0.2493(7) 0.6039(9) 0.112(5) Uani 1.0 4 d .
C28 C 0.5443(4) 0.1643(4) 0.2022(3) 0.0415(11) Uani 1.0 4 d .
C29 C 0.6101(4) 0.1184(4) 0.1693(3) 0.0499(14) Uani 1.0 4 d .
C30 C 0.6233(5) 0.1193(5) 0.0962(4) 0.0607(17) Uani 1.0 4 d .
C31 C 0.5712(5) 0.1705(5) 0.0542(4) 0.0665(18) Uani 1.0 4 d .
C32 C 0.5061(6) 0.2180(5) 0.0867(4) 0.0671(19) Uani 1.0 4 d .
C33 C 0.4920(5) 0.2137(5) 0.1590(4) 0.0559(15) Uani 1.0 4 d .
C34 C 0.4614(4) 0.2454(4) 0.3180(3) 0.0421(12) Uani 1.0 4 d .
C35 C 0.4955(4) 0.3249(4) 0.3212(4) 0.0554(15) Uani 1.0 4 d .
C36 C 0.4404(5) 0.3923(5) 0.3278(4) 0.0623(17) Uani 1.0 4 d .
C37 C 0.3503(4) 0.3821(5) 0.3329(3) 0.0526(14) Uani 1.0 4 d .
C38 C 0.3169(4) 0.3041(5) 0.3308(4) 0.0564(15) Uani 1.0 4 d .
C39 C 0.3706(4) 0.2352(5) 0.3233(4) 0.0541(15) Uani 1.0 4 d .
C40 C 0.4691(4) 0.0675(4) 0.3173(4) 0.0484(13) Uani 1.0 4 d .
C41 C 0.4108(4) 0.0349(4) 0.2681(4) 0.0523(14) Uani 1.0 4 d .
C42 C 0.3608(5) -0.0345(5) 0.2855(4) 0.0644(17) Uani 1.0 4 d .
C43 C 0.3674(6) -0.0707(5) 0.3509(5) 0.074(3) Uani 1.0 4 d .
C44 C 0.4235(5) -0.0380(6) 0.4011(5) 0.079(3) Uani 1.0 4 d .
C45 C 0.4757(5) 0.0314(5) 0.3838(4) 0.069(2) Uani 1.0 4 d .
C46 C 0.6651(9) 0.5500(7) 0.4579(8) 0.125(5) Uani 1.0 4 d .
H1 H 0.8394 0.0029 0.4255 0.0624 Uiso 1.0 4 calc R
H1A H 0.6910 0.0245 0.4252 0.0606 Uiso 1.0 4 calc R
H2A H 0.8666 0.0673 0.3118 0.0555 Uiso 1.0 4 calc R
H2B H 0.9330 0.0942 0.3736 0.0555 Uiso 1.0 4 calc R
H2 H 0.7806 0.1611 0.2569 0.0516 Uiso 1.0 4 calc R
H3 H 0.9028 0.2130 0.3131 0.0524 Uiso 1.0 4 calc R
H4A H 0.8228 0.2959 0.4000 0.0613 Uiso 1.0 4 calc R
H4B H 0.9050 0.2466 0.4315 0.0613 Uiso 1.0 4 calc R
H5 H 0.7967 0.2306 0.5156 0.0665 Uiso 1.0 4 calc R
H6A H 0.8674 0.1067 0.5035 0.0783 Uiso 1.0 4 calc R
H6B H 0.7662 0.0848 0.5129 0.0783 Uiso 1.0 4 calc R
H7A H 0.6557 -0.0330 0.3162 0.0664 Uiso 1.0 4 calc R
H7B H 0.7536 -0.0144 0.2905 0.0664 Uiso 1.0 4 calc R
H9 H 0.6521 -0.1183 0.4390 0.0765 Uiso 1.0 4 calc R
H10 H 0.7014 -0.2445 0.4876 0.0956 Uiso 1.0 4 calc R
H11 H 0.8206 -0.3141 0.4380 0.0993 Uiso 1.0 4 calc R
H12 H 0.8952 -0.2546 0.3420 0.0990 Uiso 1.0 4 calc R
H13 H 0.8485 -0.1286 0.2937 0.0814 Uiso 1.0 4 calc R
H14A H 0.7445 0.3196 0.3080 0.0568 Uiso 1.0 4 calc R
H14B H 0.7026 0.2806 0.2373 0.0568 Uiso 1.0 4 calc R
H16 H 0.8111 0.2436 0.1378 0.0722 Uiso 1.0 4 calc R
H17 H 0.9201 0.3005 0.0663 0.0892 Uiso 1.0 4 calc R
H18 H 0.9991 0.4157 0.1061 0.0763 Uiso 1.0 4 calc R
H19 H 0.9745 0.4667 0.2220 0.0725 Uiso 1.0 4 calc R
H20 H 0.8656 0.4083 0.2928 0.0630 Uiso 1.0 4 calc R
H23 H 0.7199 0.3860 0.5420 0.1120 Uiso 1.0 4 calc R
H24 H 0.7036 0.4408 0.6536 0.0992 Uiso 1.0 4 calc R
H25 H 0.6234 0.3714 0.7393 0.0823 Uiso 1.0 4 calc R
H26 H 0.5564 0.2453 0.7119 0.0970 Uiso 1.0 4 calc R
H27 H 0.5605 0.2016 0.5897 0.1339 Uiso 1.0 4 calc R
H29 H 0.6473 0.0851 0.1983 0.0599 Uiso 1.0 4 calc R
H30 H 0.6673 0.0856 0.0750 0.0729 Uiso 1.0 4 calc R
H31 H 0.5798 0.1731 0.0039 0.0798 Uiso 1.0 4 calc R
H32 H 0.4710 0.2538 0.0582 0.0806 Uiso 1.0 4 calc R
H33 H 0.4458 0.2450 0.1799 0.0670 Uiso 1.0 4 calc R
H35 H 0.5571 0.3330 0.3189 0.0665 Uiso 1.0 4 calc R
H36 H 0.4645 0.4467 0.3288 0.0748 Uiso 1.0 4 calc R
H37 H 0.3129 0.4289 0.3377 0.0631 Uiso 1.0 4 calc R
H38 H 0.2554 0.2965 0.3345 0.0677 Uiso 1.0 4 calc R
H39 H 0.3458 0.1811 0.3219 0.0650 Uiso 1.0 4 calc R
H41 H 0.4048 0.0600 0.2223 0.0628 Uiso 1.0 4 calc R
H42 H 0.3216 -0.0569 0.2510 0.0772 Uiso 1.0 4 calc R
H43 H 0.3334 -0.1185 0.3620 0.0894 Uiso 1.0 4 calc R
H44 H 0.4270 -0.0621 0.4475 0.0942 Uiso 1.0 4 calc R
H45 H 0.5154 0.0533 0.4182 0.0831 Uiso 1.0 4 calc R
H46A H 0.6770 0.5566 0.5097 0.1506 Uiso 1.0 4 calc R
H46B H 0.6532 0.6056 0.4376 0.1506 Uiso 1.0 4 calc R
N3 N 0.6926(4) 0.2108(6) 0.4496(4) 0.086(3) Uani 1.0 4 d .

loop_
_atom_site_aniso_label
_atom_site_aniso_U_11
_atom_site_aniso_U_22
_atom_site_aniso_U_33
_atom_site_aniso_U_12
_atom_site_aniso_U_13
_atom_site_aniso_U_23
Sb1 0.0463(2) 0.0896(4) 0.0434(2) -0.0024(3) 0.00482(17) -0.0019(3)
Cu1 0.0311(3) 0.0639(4) 0.0374(3) -0.0062(3) -0.0011(3) -0.0024(3)
Cl1 0.223(6) 0.140(3) 0.249(6) 0.019(4) -0.137(5) 0.004(4)
Cl2 0.266(7) 0.158(4) 0.202(6) 0.029(4) 0.076(5) -0.015(4)
P1 0.0315(6) 0.0567(8) 0.0361(6) -0.0072(6) -0.0005(5) -0.0018(7)
F1 0.141(6) 0.111(4) 0.081(4) -0.029(4) 0.048(4) -0.007(3)
F2 0.150(6) 0.164(6) 0.062(3) -0.063(5) 0.027(4) -0.006(4)
F3 0.139(6) 0.128(5) 0.087(4) -0.037(4) 0.008(4) -0.037(4)
F4 0.142(6) 0.099(4) 0.058(3) -0.027(4) 0.008(3) -0.020(3)
F5 0.074(4) 0.158(6) 0.197(8) 0.024(4) -0.021(5) 0.019(6)
F6 0.086(4) 0.183(7) 0.167(8) 0.040(5) -0.023(5) -0.029(6)
N1 0.052(3) 0.064(3) 0.035(2) -0.014(3) -0.005(2) 0.000(3)
N2 0.037(3) 0.052(3) 0.041(3) -0.0003(19) -0.0015(18) 0.000(2)
C1 0.049(3) 0.062(4) 0.045(3) -0.004(3) -0.010(3) 0.008(3)
C2 0.044(3) 0.047(3) 0.047(3) -0.000(3) -0.003(3) 0.003(3)
C3 0.029(3) 0.057(3) 0.045(3) -0.001(2) 0.002(2) 0.006(3)
C4 0.038(3) 0.065(4) 0.050(3) -0.005(3) -0.002(3) 0.002(3)
C5 0.044(3) 0.084(5) 0.039(3) -0.016(3) -0.002(3) -0.018(3)
C6 0.070(5) 0.089(5) 0.037(3) -0.026(4) -0.009(3) 0.009(4)
C7 0.060(4) 0.069(4) 0.038(3) -0.014(4) -0.003(3) -0.004(3)
C8 0.056(4) 0.066(4) 0.044(3) -0.015(3) -0.007(3) -0.000(3)
C9 0.058(4) 0.061(4) 0.072(5) -0.012(4) 0.012(4) 0.004(4)
C10 0.094(7) 0.072(5) 0.073(5) -0.037(5) 0.004(5) 0.009(4)
C11 0.117(8) 0.064(5) 0.067(5) -0.014(5) -0.013(5) 0.003(4)
C12 0.095(6) 0.079(5) 0.074(5) 0.017(5) -0.014(5) -0.023(5)
C13 0.069(5) 0.087(5) 0.047(4) -0.002(4) 0.008(3) -0.003(4)
C14 0.031(3) 0.058(4) 0.052(3) 0.005(3) 0.001(3) 0.008(3)
C15 0.034(3) 0.046(3) 0.046(3) -0.002(2) -0.003(2) 0.004(3)
C16 0.069(4) 0.063(4) 0.048(4) -0.018(4) 0.013(3) -0.009(3)
C17 0.077(5) 0.095(6) 0.051(4) -0.029(4) 0.018(4) -0.014(4)
C18 0.048(4) 0.085(5) 0.058(4) -0.016(4) 0.006(3) 0.013(4)
C19 0.057(4) 0.054(4) 0.071(5) -0.015(3) -0.008(3) 0.003(4)
C20 0.056(4) 0.053(4) 0.048(3) -0.009(3) -0.001(3) -0.006(3)
C21A 0.052(6) 0.078(8) 0.051(6) 0.016(6) -0.007(5) -0.008(6)
C21B 0.052(7) 0.041(7) 0.023(5) -0.003(6) 0.016(5) -0.007(5)
C22 0.076(7) 0.195(13) 0.068(6) 0.083(8) -0.035(5) -0.061(8)
C23 0.099(7) 0.135(9) 0.047(4) 0.061(7) 0.001(5) 0.013(5)
C24 0.097(7) 0.077(5) 0.073(5) 0.029(5) -0.011(5) -0.017(5)
C25 0.070(5) 0.091(6) 0.045(4) 0.032(5) -0.005(3) -0.015(4)
C26 0.045(4) 0.091(6) 0.107(7) 0.018(4) -0.009(4) 0.007(6)
C27 0.065(6) 0.087(6) 0.183(13) 0.037(5) -0.072(8) -0.067(8)
C28 0.033(3) 0.055(3) 0.036(3) -0.006(3) -0.0004(19) -0.005(3)
C29 0.046(3) 0.064(4) 0.040(3) -0.000(3) -0.002(3) -0.003(3)
C30 0.050(4) 0.084(5) 0.049(4) -0.001(3) 0.006(3) -0.010(4)
C31 0.066(4) 0.097(6) 0.037(3) -0.010(4) 0.002(3) 0.004(4)
C32 0.077(5) 0.082(5) 0.043(4) -0.002(4) -0.010(4) 0.002(4)
C33 0.048(4) 0.073(4) 0.046(3) 0.006(3) -0.006(3) -0.005(3)
C34 0.036(3) 0.058(4) 0.032(3) -0.008(3) 0.001(2) -0.001(3)
C35 0.038(3) 0.058(4) 0.070(4) -0.008(3) -0.000(3) 0.008(3)
C36 0.047(4) 0.063(4) 0.078(5) 0.003(3) -0.001(3) 0.010(4)
C37 0.044(3) 0.071(4) 0.042(3) 0.006(3) 0.009(3) 0.007(3)
C38 0.037(3) 0.076(4) 0.056(4) -0.002(3) 0.011(3) -0.009(4)
C39 0.034(3) 0.064(4) 0.064(4) -0.003(3) 0.009(3) -0.009(3)
C40 0.040(3) 0.060(4) 0.046(3) -0.000(3) 0.002(3) -0.003(3)
C41 0.053(4) 0.050(3) 0.054(3) -0.016(3) 0.001(3) -0.005(3)
C42 0.069(5) 0.061(4) 0.063(4) -0.018(4) 0.004(3) -0.015(4)
C43 0.069(5) 0.061(4) 0.093(6) -0.025(4) 0.019(5) -0.010(4)
C44 0.069(5) 0.086(5) 0.080(5) -0.020(5) -0.000(4) 0.033(5)
C45 0.060(4) 0.095(5) 0.053(4) -0.032(4) -0.013(3) 0.026(5)
C46 0.146(11) 0.086(7) 0.144(11) 0.015(7) -0.021(10) -0.050(7)
N3 0.034(3) 0.160(7) 0.064(4) 0.003(4) 0.002(3) -0.060(5)

loop_
_atom_type_symbol
_atom_type_description
_atom_type_scat_dispersion_real
_atom_type_scat_dispersion_imag
_atom_type_scat_source
C C 0.003 0.002
;
International Tables for Crystallography
(1992, Vol. C, Tables 4.2.6.8 and 6.1.1.4)
;
H H 0.000 0.000
;
International Tables for Crystallography
(1992, Vol. C, Table 6.1.1.4)
;
Cu Cu 0.320 1.265
;
International Tables for Crystallography
(1992, Vol. C, Tables 4.2.6.8 and 6.1.1.4)
;
F F 0.017 0.010
;
International Tables for Crystallography
(1992, Vol. C, Tables 4.2.6.8 and 6.1.1.4)
;
N N 0.006 0.003
;
International Tables for Crystallography
(1992, Vol. C, Tables 4.2.6.8 and 6.1.1.4)
;
P P 0.102 0.094
;
International Tables for Crystallography
(1992, Vol. C, Tables 4.2.6.8 and 6.1.1.4)
;
Sb Sb -0.587 1.546
;
International Tables for Crystallography
(1992, Vol. C, Tables 4.2.6.8 and 6.1.1.4)
;
Cl Cl 0.148 0.159
;
International Tables for Crystallography
(1992, Vol. C, Tables 4.2.6.8 and 6.1.1.4)
;

loop_
_geom_angle_atom_site_label_1
_geom_angle_atom_site_label_2
_geom_angle_atom_site_label_3
_geom_angle
_geom_angle_publ_flag
F1 Sb1 F2 179.0(3) yes
F1 Sb1 F3 89.8(3) yes
F1 Sb1 F4 89.6(3) yes
F1 Sb1 F5 92.4(4) yes
F1 Sb1 F6 87.8(4) yes
F2 Sb1 F3 91.2(3) yes
F2 Sb1 F4 89.4(3) yes
F2 Sb1 F5 88.0(4) yes
F2 Sb1 F6 91.9(4) yes
F3 Sb1 F4 178.9(3) yes
F3 Sb1 F5 85.7(4) yes
F3 Sb1 F6 87.5(4) yes
F4 Sb1 F5 93.4(4) yes
F4 Sb1 F6 93.4(4) yes
F5 Sb1 F6 173.2(4) yes
P1 Cu1 N1 123.58(15) yes
P1 Cu1 N2 119.09(14) yes
P1 Cu1 N3 124.86(17) yes
N1 Cu1 N2 94.06(19) yes
N1 Cu1 N3 90.9(3) yes
N2 Cu1 N3 96.6(3) yes
Cu1 P1 C28 112.51(17) yes
Cu1 P1 C34 120.04(19) yes
Cu1 P1 C40 113.1(2) yes
C28 P1 C34 101.1(3) yes
C28 P1 C40 104.8(3) yes
C34 P1 C40 103.6(3) yes
Cu1 N1 C1 111.1(4) yes
Cu1 N1 C7 114.6(4) yes
C1 N1 C7 114.2(5) yes
Cu1 N2 C3 110.9(4) yes
Cu1 N2 C14 110.0(4) yes
C3 N2 C14 113.5(5) yes
N1 C1 C2 112.7(5) yes
N1 C1 C6 110.4(6) yes
C2 C1 C6 110.1(6) yes
C1 C2 C3 116.0(5) yes
N2 C3 C2 109.2(5) yes
N2 C3 C4 113.1(5) yes
C2 C3 C4 110.4(5) yes
C3 C4 C5 115.2(6) yes
C4 C5 C6 110.2(6) yes
C4 C5 N3 110.2(6) yes
C6 C5 N3 111.3(7) yes
C1 C6 C5 116.0(6) yes
N1 C7 C8 114.1(5) yes
C7 C8 C9 120.2(6) yes
C7 C8 C13 121.4(6) yes
C9 C8 C13 118.5(7) yes
C8 C9 C10 119.8(7) yes
C9 C10 C11 121.3(8) yes
C10 C11 C12 118.9(9) yes
C11 C12 C13 120.5(9) yes
C8 C13 C12 121.0(7) yes
N2 C14 C15 116.0(5) yes
C14 C15 C16 119.1(6) yes
C14 C15 C20 121.8(5) yes
C16 C15 C20 119.0(6) yes
C15 C16 C17 120.7(7) yes
C16 C17 C18 120.2(7) yes
C17 C18 C19 119.1(7) yes
C18 C19 C20 119.8(7) yes
C15 C20 C19 121.1(6) yes
C21B C21A C22 70.2(10) yes
C21B C21A N3 68.9(10) yes
C22 C21A N3 116.3(11) yes
C21A C21B C22 66.4(10) yes
C21A C21B N3 58.6(9) yes
C22 C21B N3 107.2(10) yes
C21A C22 C21B 43.4(7) yes
C21A C22 C23 109.4(10) yes
C21A C22 C27 132.8(13) yes
C21B C22 C23 152.1(10) yes
C21B C22 C27 90.4(11) yes
C23 C22 C27 117.4(11) yes
C22 C23 C24 122.9(10) yes
C23 C24 C25 120.1(9) yes
C24 C25 C26 120.8(8) yes
C25 C26 C27 116.2(9) yes
C22 C27 C26 122.4(11) yes
P1 C28 C29 117.8(4) yes
P1 C28 C33 124.4(5) yes
C29 C28 C33 117.7(5) yes
C28 C29 C30 122.5(6) yes
C29 C30 C31 118.7(7) yes
C30 C31 C32 119.3(6) yes
C31 C32 C33 120.9(7) yes
C28 C33 C32 120.8(7) yes
P1 C34 C35 118.6(5) yes
P1 C34 C39 122.6(5) yes
C35 C34 C39 118.6(6) yes
C34 C35 C36 120.1(6) yes
C35 C36 C37 121.2(7) yes
C36 C37 C38 118.6(7) yes
C37 C38 C39 121.5(6) yes
C34 C39 C38 119.9(6) yes
P1 C40 C41 123.4(5) yes
P1 C40 C45 117.5(5) yes
C41 C40 C45 119.1(6) yes
C40 C41 C42 120.2(6) yes
C41 C42 C43 121.0(7) yes
C42 C43 C44 119.6(8) yes
C43 C44 C45 120.0(8) yes
C40 C45 C44 120.0(7) yes
Cl1 C46 Cl2 110.8(7) yes
Cu1 N3 C5 112.4(5) yes
Cu1 N3 C21A 121.6(7) yes
Cu1 N3 C21B 112.7(6) yes
C5 N3 C21A 117.4(8) yes
C5 N3 C21B 128.5(7) yes
C21A N3 C21B 52.5(8) yes
Cu1 N1 H1A 105.315 no
C1 N1 H1A 105.307 no
C7 N1 H1A 105.304 no
Cu1 N2 H2 107.389 no
C3 N2 H2 107.397 no
C14 N2 H2 107.396 no
N1 C1 H1 107.841 no
C2 C1 H1 107.837 no
C6 C1 H1 107.830 no
C1 C2 H2A 108.292 no
C1 C2 H2B 108.299 no
C3 C2 H2A 108.284 no
C3 C2 H2B 108.293 no
H2A C2 H2B 107.398 no
N2 C3 H3 107.977 no
C2 C3 H3 107.966 no
C4 C3 H3 107.965 no
C3 C4 H4A 108.471 no
C3 C4 H4B 108.487 no
C5 C4 H4A 108.474 no
C5 C4 H4B 108.483 no
H4A C4 H4B 107.492 no
C4 C5 H5 108.374 no
C6 C5 H5 108.381 no
H5 C5 N3 108.382 no
C1 C6 H6A 108.296 no
C1 C6 H6B 108.289 no
C5 C6 H6A 108.293 no
C5 C6 H6B 108.284 no
H6A C6 H6B 107.408 no
N1 C7 H7A 108.736 no
N1 C7 H7B 108.724 no
C8 C7 H7A 108.722 no
C8 C7 H7B 108.728 no
H7A C7 H7B 107.642 no
C8 C9 H9 120.120 no
C10 C9 H9 120.124 no
C9 C10 H10 119.365 no
C11 C10 H10 119.346 no
C10 C11 H11 120.540 no
C12 C11 H11 120.519 no
C11 C12 H12 119.736 no
C13 C12 H12 119.735 no
C8 C13 H13 119.500 no
C12 C13 H13 119.499 no
N2 C14 H14A 108.282 no
N2 C14 H14B 108.293 no
C15 C14 H14A 108.281 no
C15 C14 H14B 108.281 no
H14A C14 H14B 107.386 no
C15 C16 H16 119.637 no
C17 C16 H16 119.631 no
C16 C17 H17 119.902 no
C18 C17 H17 119.894 no
C17 C18 H18 120.433 no
C19 C18 H18 120.420 no
C18 C19 H19 120.086 no
C20 C19 H19 120.096 no
C15 C20 H20 119.460 no
C19 C20 H20 119.462 no
C22 C23 H23 118.579 no
C24 C23 H23 118.569 no
C23 C24 H24 119.961 no
C25 C24 H24 119.953 no
C24 C25 H25 119.585 no
C26 C25 H25 119.581 no
C25 C26 H26 121.890 no
C27 C26 H26 121.895 no
C22 C27 H27 118.836 no
C26 C27 H27 118.809 no
C28 C29 H29 118.763 no
C30 C29 H29 118.758 no
C29 C30 H30 120.644 no
C31 C30 H30 120.644 no
C30 C31 H31 120.328 no
C32 C31 H31 120.338 no
C31 C32 H32 119.544 no
C33 C32 H32 119.539 no
C28 C33 H33 119.621 no
C32 C33 H33 119.606 no
C34 C35 H35 119.926 no
C36 C35 H35 119.939 no
C35 C36 H36 119.415 no
C37 C36 H36 119.399 no
C36 C37 H37 120.678 no
C38 C37 H37 120.679 no
C37 C38 H38 119.250 no
C39 C38 H38 119.252 no
C34 C39 H39 120.057 no
C38 C39 H39 120.054 no
C40 C41 H41 119.877 no
C42 C41 H41 119.879 no
C41 C42 H42 119.523 no
C43 C42 H42 119.514 no
C42 C43 H43 120.201 no
C44 C43 H43 120.202 no
C43 C44 H44 119.986 no
C45 C44 H44 119.982 no
C40 C45 H45 119.988 no
C44 C45 H45 119.979 no
Cl1 C46 H46A 109.498 no
Cl1 C46 H46B 109.486 no
Cl2 C46 H46A 109.480 no
Cl2 C46 H46B 109.485 no
H46A C46 H46B 108.065 no

loop_
_geom_bond_atom_site_label_1
_geom_bond_atom_site_label_2
_geom_bond_distance
_geom_bond_publ_flag
Sb1 F1 1.856(6) yes
Sb1 F2 1.846(7) yes
Sb1 F3 1.851(7) yes
Sb1 F4 1.848(6) yes
Sb1 F5 1.829(7) yes
Sb1 F6 1.834(8) yes
Cu1 P1 2.1615(14) yes
Cu1 N1 2.128(5) yes
Cu1 N2 2.093(5) yes
Cu1 N3 2.095(7) yes
Cl1 C46 1.717(14) yes
Cl2 C46 1.749(15) yes
P1 C28 1.831(6) yes
P1 C34 1.827(6) yes
P1 C40 1.819(7) yes
N1 C1 1.484(8) yes
N1 C7 1.502(8) yes
N2 C3 1.487(7) yes
N2 C14 1.508(8) yes
C1 C2 1.525(9) yes
C1 C6 1.507(9) yes
C2 C3 1.529(8) yes
C3 C4 1.537(9) yes
C4 C5 1.546(9) yes
C5 C6 1.521(11) yes
C5 N3 1.486(8) yes
C7 C8 1.489(10) yes
C8 C9 1.385(10) yes
C8 C13 1.399(11) yes
C9 C10 1.408(12) yes
C10 C11 1.382(14) yes
C11 C12 1.375(14) yes
C12 C13 1.394(12) yes
C14 C15 1.511(8) yes
C15 C16 1.375(9) yes
C15 C20 1.371(9) yes
C16 C17 1.379(11) yes
C17 C18 1.380(11) yes
C18 C19 1.386(11) yes
C19 C20 1.379(10) yes
C21A C21B 1.196(18) yes
C21A C22 1.595(16) yes
C21A N3 1.288(15) yes
C21B C22 1.637(19) yes
C21B N3 1.408(14) yes
C22 C23 1.334(19) yes
C22 C27 1.355(18) yes
C23 C24 1.348(13) yes
C24 C25 1.360(12) yes
C25 C26 1.359(13) yes
C26 C27 1.426(19) yes
C28 C29 1.390(8) yes
C28 C33 1.386(9) yes
C29 C30 1.380(9) yes
C30 C31 1.388(11) yes
C31 C32 1.393(11) yes
C32 C33 1.369(10) yes
C34 C35 1.384(9) yes
C34 C39 1.400(8) yes
C35 C36 1.380(10) yes
C36 C37 1.389(9) yes
C37 C38 1.358(10) yes
C38 C39 1.387(10) yes
C40 C41 1.382(9) yes
C40 C45 1.375(10) yes
C41 C42 1.392(10) yes
C42 C43 1.358(12) yes
C43 C44 1.375(12) yes
C44 C45 1.411(12) yes
N1 H1A 0.930 no
N2 H2 0.930 no
C1 H1 1.000 no
C2 H2A 0.990 no
C2 H2B 0.990 no
C3 H3 1.000 no
C4 H4A 0.990 no
C4 H4B 0.990 no
C5 H5 1.000 no
C6 H6A 0.990 no
C6 H6B 0.990 no
C7 H7A 0.990 no
C7 H7B 0.990 no
C9 H9 0.950 no
C10 H10 0.950 no
C11 H11 0.950 no
C12 H12 0.950 no
C13 H13 0.950 no
C14 H14A 0.990 no
C14 H14B 0.990 no
C16 H16 0.950 no
C17 H17 0.950 no
C18 H18 0.950 no
C19 H19 0.950 no
C20 H20 0.950 no
C23 H23 0.950 no
C24 H24 0.950 no
C25 H25 0.950 no
C26 H26 0.950 no
C27 H27 0.950 no
C29 H29 0.950 no
C30 H30 0.950 no
C31 H31 0.950 no
C32 H32 0.950 no
C33 H33 0.950 no
C35 H35 0.950 no
C36 H36 0.950 no
C37 H37 0.950 no
C38 H38 0.950 no
C39 H39 0.950 no
C41 H41 0.950 no
C42 H42 0.950 no
C43 H43 0.950 no
C44 H44 0.950 no
C45 H45 0.950 no
C46 H46A 0.990 no
C46 H46B 0.990 no

loop_
_geom_contact_atom_site_label_1
_geom_contact_atom_site_label_2
_geom_contact_distance
_geom_contact_publ_flag
_geom_contact_site_symmetry_2
Cu1 C2 3.320(6) no .
Cu1 C4 3.313(6) no .
Cu1 C6 3.360(7) no .
Cu1 C29 3.543(6) no .
Cu1 C45 3.519(8) no .
N1 C3 3.208(8) no .
N1 C5 3.150(9) no .
N1 C9 3.096(9) no .
N1 C13 3.577(10) no .
N2 C1 3.178(8) no .
N2 C5 3.244(8) no .
N2 C16 3.217(9) no .
N2 C20 3.571(8) no .
C1 C4 2.976(9) no .
C1 C8 3.041(9) no .
C1 N3 3.151(10) no .
C2 C5 2.964(9) no .
C2 C7 3.156(9) no .
C3 C6 2.966(9) no .
C3 C15 3.057(8) no .
C3 N3 3.189(8) no .
C4 C14 3.094(9) no .
C4 C21A 3.186(14) no .
C5 C22 3.067(14) no .
C5 C23 3.579(13) no .
C6 C21B 3.396(15) no .
C8 C11 2.813(11) no .
C9 C12 2.778(13) no .
C10 C13 2.751(12) no .
C15 C18 2.776(9) no .
C16 C19 2.749(10) no .
C17 C20 2.744(10) no .
C21B C26 3.549(15) no .
C22 C25 2.754(13) no .
C23 C26 2.732(14) no .
C23 N3 3.341(13) no .
C24 C27 2.689(14) no .
C27 N3 3.318(16) no .
C28 C31 2.794(8) no .
C28 C35 3.489(9) no .
C28 C41 3.164(8) no .
C29 C32 2.734(10) no .
C29 C40 3.596(9) no .
C30 C33 2.777(10) no .
C33 C34 3.047(9) no .
C33 C35 3.517(10) no .
C34 C37 2.794(9) no .
C34 C41 3.599(9) no .
C35 C38 2.754(9) no .
C36 C39 2.748(10) no .
C39 C40 3.092(9) no .
C39 C41 3.441(10) no .
C40 C43 2.787(10) no .
C41 C44 2.753(11) no .
C42 C45 2.752(11) no .
Cl1 C23 3.594(12) no .
Cl1 C36 3.387(10) no .
Cl2 F6 3.335(11) no 2_556
F1 N1 3.225(8) no .
F1 C6 3.352(10) no .
F1 C21B 3.261(14) no .
F2 C2 3.495(9) no 4_655
F2 C25 3.351(10) no 3_646
F3 C13 3.572(10) no 4_655
F3 C19 3.425(10) no 2_456
F3 C27 3.441(13) no .
F4 C9 3.491(10) no .
F4 C17 3.490(10) no 4_655
F5 N2 3.541(10) no 4_655
F5 C16 3.388(11) no 4_655
F5 C29 3.309(9) no 4_655
F5 C30 3.169(10) no 4_655
F6 Cl2 3.335(11) no 2_456
F6 C20 3.597(11) no 2_456
N1 F1 3.225(8) no .
N2 F5 3.541(10) no 4_654
C2 F2 3.495(9) no 4_654
C6 F1 3.352(10) no .
C6 C37 3.554(9) no 2_556
C7 C37 3.563(9) no 3_645
C9 F4 3.491(10) no .
C11 C31 3.509(12) no 4_655
C12 C18 3.570(12) no 3_745
C13 F3 3.572(10) no 4_654
C13 C18 3.562(11) no 3_745
C14 C42 3.589(10) no 3_655
C16 F5 3.388(11) no 4_654
C17 F4 3.490(10) no 4_654
C18 C12 3.570(12) no 3_755
C18 C13 3.562(11) no 3_755
C19 F3 3.425(10) no 2_556
C20 F6 3.597(11) no 2_556
C21B F1 3.261(14) no .
C23 Cl1 3.594(12) no .
C25 F2 3.351(10) no 3_656
C27 F3 3.441(13) no .
C29 F5 3.309(9) no 4_654
C30 F5 3.169(10) no 4_654
C31 C11 3.509(12) no 4_654
C36 Cl1 3.387(10) no .
C37 C6 3.554(9) no 2_456
C37 C7 3.563(9) no 3_655
C42 C14 3.589(10) no 3_645
Cu1 H2A 3.5007 no .
Cu1 H4A 3.4700 no .
Cu1 H6B 3.5794 no .
Cu1 H7A 3.0874 no .
Cu1 H7B 3.2592 no .
Cu1 H14A 3.0568 no .
Cu1 H14B 3.0140 no .
Cu1 H29 3.0802 no .
Cu1 H35 3.3545 no .
Cu1 H45 3.0344 no .
P1 H14B 3.4205 no .
P1 H29 2.8143 no .
P1 H33 2.9712 no .
P1 H35 2.8441 no .
P1 H39 2.9514 no .
P1 H41 2.9393 no .
P1 H45 2.8038 no .
N1 H2A 2.6213 no .
N1 H2B 3.3232 no .
N1 H2 3.1969 no .
N1 H6A 3.2859 no .
N1 H6B 2.5604 no .
N1 H9 2.9714 no .
N1 H45 3.2337 no .
N2 H2A 2.5409 no .
N2 H2B 3.2857 no .
N2 H4A 2.6342 no .
N2 H4B 3.3384 no .
N2 H7B 3.4052 no .
N2 H16 3.1048 no .
N2 H29 3.1913 no .
C1 H2 3.3879 no .
C1 H3 3.4063 no .
C1 H4B 3.3718 no .
C1 H5 3.3908 no .
C1 H7A 3.3375 no .
C1 H7B 2.7156 no .
C2 H1A 3.2635 no .
C2 H2 2.5369 no .
C2 H4A 3.3570 no .
C2 H4B 2.8024 no .
C2 H6A 2.7355 no .
C2 H6B 3.3303 no .
C2 H7B 2.8499 no .
C3 H1 3.4076 no .
C3 H5 3.4263 no .
C3 H6A 3.3214 no .
C3 H14A 2.7293 no .
C3 H14B 3.3344 no .
C4 H2A 3.3585 no .
C4 H2B 2.7903 no .
C4 H2 3.3010 no .
C4 H6A 2.7694 no .
C4 H6B 3.3605 no .
C4 H14A 2.7833 no .
C4 H20 3.5158 no .
C5 H1 3.3885 no .
C5 H1A 3.2941 no .
C5 H2B 3.3424 no .
C5 H3 3.4224 no .
C5 H23 3.4300 no .
C6 H1A 2.4893 no .
C6 H2A 3.3258 no .
C6 H2B 2.7477 no .
C6 H4A 3.3546 no .
C6 H4B 2.7937 no .
C7 H1 2.5968 no .
C7 H2A 2.7802 no .
C7 H2 3.4970 no .
C7 H9 2.6516 no .
C7 H13 2.6793 no .
C7 H29 3.2795 no .
C8 H1 2.6027 no .
C8 H1A 2.6048 no .
C8 H2A 3.5246 no .
C8 H10 3.2683 no .
C8 H12 3.2841 no .
C9 H1 3.1820 no .
C9 H1A 2.7405 no .
C9 H7A 2.7297 no .
C9 H7B 3.2894 no .
C9 H11 3.2894 no .
C9 H13 3.2510 no .
C10 H12 3.2339 no .
C11 H9 3.2831 no .
C11 H13 3.2552 no .
C12 H10 3.2304 no .
C13 H1 3.0484 no .
C13 H7A 3.1475 no .
C13 H7B 2.5494 no .
C13 H9 3.2568 no .
C13 H11 3.2642 no .
C14 H3 2.6434 no .
C14 H4A 2.6899 no .
C14 H16 2.6276 no .
C14 H20 2.6743 no .
C14 H35 3.2956 no .
C15 H2 2.7316 no .
C15 H3 2.6540 no .
C15 H4A 3.3294 no .
C15 H17 3.2478 no .
C15 H19 3.2486 no .
C16 H2 2.9667 no .
C16 H3 3.3116 no .
C16 H14A 3.2746 no .
C16 H14B 2.6605 no .
C16 H18 3.2510 no .
C16 H20 3.2238 no .
C17 H19 3.2451 no .
C18 H16 3.2465 no .
C18 H20 3.2473 no .
C19 H17 3.2449 no .
C20 H3 3.0791 no .
C20 H4A 3.3162 no .
C20 H14A 2.5605 no .
C20 H14B 3.1631 no .
C20 H16 3.2242 no .
C20 H18 3.2519 no .
C21A H4A 2.9099 no .
C21A H5 2.4609 no .
C21A H14A 3.3962 no .
C21A H23 2.4187 no .
C21A H27 2.9176 no .
C21A H35 3.3082 no .
C21B H1A 3.5472 no .
C21B H5 2.7416 no .
C21B H6B 3.1161 no .
C21B H23 3.2359 no .
C21B H27 1.9976 no .
C21B H45 3.4060 no .
C22 H5 2.6460 no .
C22 H24 3.2019 no .
C22 H26 3.2915 no .
C23 H5 2.9088 no .
C23 H25 3.2002 no .
C23 H27 3.1547 no .
C24 H26 3.2304 no .
C25 H23 3.1951 no .
C25 H27 3.2201 no .
C26 H24 3.2194 no .
C27 H5 3.5389 no .
C27 H23 3.1565 no .
C27 H25 3.2353 no .
C28 H14B 3.1276 no .
C28 H30 3.2828 no .
C28 H32 3.2483 no .
C28 H35 3.4882 no .
C28 H41 2.7386 no .
C29 H2 3.1504 no .
C29 H14B 3.2297 no .
C29 H31 3.2445 no .
C29 H33 3.2388 no .
C29 H41 3.4184 no .
C30 H16 3.5818 no .
C30 H32 3.2567 no .
C31 H29 3.2358 no .
C31 H33 3.2570 no .
C32 H30 3.2642 no .
C33 H29 3.2330 no .
C33 H31 3.2582 no .
C33 H41 3.0492 no .
C34 H33 2.5892 no .
C34 H36 3.2493 no .
C34 H38 3.2658 no .
C34 H41 3.5852 no .
C35 H33 3.0319 no .
C35 H37 3.2692 no .
C35 H39 3.2551 no .
C36 H38 3.2219 no .
C37 H35 3.2657 no .
C37 H39 3.2457 no .
C38 H33 3.5655 no .
C38 H36 3.2183 no .
C39 H33 2.9180 no .
C39 H35 3.2565 no .
C39 H37 3.2538 no .
C39 H41 3.4339 no .
C40 H7A 3.2776 no .
C40 H29 3.5242 no .
C40 H39 2.6266 no .
C40 H42 3.2582 no .
C40 H44 3.2675 no .
C41 H39 2.7453 no .
C41 H43 3.2516 no .
C41 H45 3.2374 no .
C42 H39 3.5461 no .
C42 H44 3.2192 no .
C43 H41 3.2445 no .
C43 H45 3.2670 no .
C44 H42 3.2189 no .
C45 H1A 3.3808 no .
C45 H7A 3.1981 no .
C45 H39 3.3292 no .
C45 H41 3.2357 no .
C45 H43 3.2736 no .
H1 H1A 2.2919 no .
H1 H2A 2.3988 no .
H1 H2B 2.2684 no .
H1 H6A 2.2568 no .
H1 H6B 2.3760 no .
H1 H7A 3.5176 no .
H1 H7B 2.8546 no .
H1 H9 3.4724 no .
H1 H13 3.2504 no .
H1A H2A 3.4849 no .
H1A H6A 3.3381 no .
H1A H6B 2.2215 no .
H1A H7A 2.3001 no .
H1A H7B 2.7616 no .
H1A H9 2.3893 no .
H1A H45 2.7256 no .
H1A N3 3.0363 no .
H2A H2 2.2493 no .
H2A H3 2.4111 no .
H2A H7B 2.2067 no .
H2A H13 3.1848 no .
H2B H2 3.3650 no .
H2B H3 2.2687 no .
H2B H4B 2.7166 no .
H2B H6A 2.6311 no .
H2 H3 2.2984 no .
H2 H4A 3.5016 no .
H2 H7B 2.9247 no .
H2 H14A 2.7806 no .
H2 H14B 2.2922 no .
H2 H16 2.6309 no .
H2 H29 2.6149 no .
H3 H4A 2.4290 no .
H3 H4B 2.2740 no .
H3 H14A 2.9666 no .
H3 H14B 3.5399 no .
H3 H16 3.5928 no .
H3 H20 3.2203 no .
H4A H5 2.4339 no .
H4A H14A 2.1267 no .
H4A H14B 3.5565 no .
H4A H20 2.7771 no .
H4A H23 3.4061 no .
H4A N3 2.5876 no .
H4B H5 2.2958 no .
H4B H6A 2.6868 no .
H4B H14A 3.5633 no .
H4B N3 3.3130 no .
H5 H6A 2.2803 no .
H5 H6B 2.3942 no .
H5 H23 2.8082 no .
H6A N3 3.3102 no .
H6B N3 2.6034 no .
H7A H9 2.6737 no .
H7A H13 3.3497 no .
H7A H29 2.9109 no .
H7A H45 3.1846 no .
H7B H9 3.5895 no .
H7B H13 2.3423 no .
H7B H29 2.8578 no .
H9 H10 2.3504 no .
H9 H44 3.5574 no .
H9 H45 3.4849 no .
H10 H11 2.3298 no .
H11 H12 2.3282 no .
H12 H13 2.3328 no .
H14A H16 3.5526 no .
H14A H20 2.3553 no .
H14A H35 2.8776 no .
H14A N3 3.2686 no .
H14B H16 2.5583 no .
H14B H20 3.3919 no .
H14B H29 3.3399 no .
H14B H35 2.8241 no .
H16 H17 2.3222 no .
H16 H30 3.5592 no .
H17 H18 2.3351 no .
H18 H19 2.3430 no .
H19 H20 2.3227 no .
H23 H24 2.2770 no .
H23 N3 3.3322 no .
H24 H25 2.3033 no .
H25 H26 2.3304 no .
H26 H27 2.3869 no .
H27 N3 3.3053 no .
H29 H30 2.3219 no .
H30 H31 2.3518 no .
H31 H32 2.3417 no .
H32 H33 2.3068 no .
H33 H35 3.4109 no .
H33 H39 3.2274 no .
H33 H41 3.1462 no .
H35 H36 2.3208 no .
H36 H37 2.3397 no .
H37 H38 2.3069 no .
H38 H39 2.3265 no .
H39 H41 2.8415 no .
H41 H42 2.3338 no .
H42 H43 2.3036 no .
H43 H44 2.3276 no .
H44 H45 2.3602 no .
Sb1 H19 3.5913 no 2_456
Cl1 H18 3.5511 no 4_665
Cl1 H23 3.2829 no .
Cl1 H35 3.4533 no .
Cl1 H36 2.8437 no .
Cl1 H41 3.3675 no 3_655
Cl2 H4A 3.5590 no .
Cl2 H11 3.0697 no 1_565
Cl2 H20 3.2506 no .
Cl2 H23 3.1070 no .
Cl2 H42 3.4934 no 3_655
F1 H1A 2.3268 no .
F1 H6B 2.4487 no .
F1 H9 2.9277 no .
F1 H27 3.2175 no .
F1 H45 2.8134 no .
F2 H2A 2.8350 no 4_655
F2 H2B 3.4841 no 4_655
F2 H2 3.4052 no 4_655
F2 H3 3.2105 no 4_655
F2 H12 3.2337 no 2_446
F2 H19 2.7098 no 2_456
F2 H25 2.6945 no 3_646
F2 H26 3.4378 no 3_646
F3 H2A 3.2389 no 4_655
F3 H7B 3.1111 no 4_655
F3 H13 2.6443 no 4_655
F3 H19 2.8162 no 2_456
F3 H26 3.2823 no .
F3 H27 2.9596 no .
F3 H37 3.1751 no 2_556
F3 H38 3.3398 no 2_556
F4 H9 2.6963 no .
F4 H10 3.3319 no .
F4 H11 3.5933 no 2_446
F4 H16 3.3239 no 4_655
F4 H17 2.9324 no 4_655
F4 H32 2.9140 no 3_645
F4 H44 2.8627 no .
F5 H2A 3.3061 no 4_655
F5 H2 2.6194 no 4_655
F5 H7B 3.3682 no 4_655
F5 H16 2.6270 no 4_655
F5 H29 2.8579 no 4_655
F5 H30 2.6215 no 4_655
F5 H37 3.2052 no 2_556
F6 H19 3.3924 no 2_456
F6 H20 2.8679 no 2_456
F6 H27 3.2011 no .
F6 H44 3.1675 no .
F6 H45 3.4324 no .
C2 H19 3.4973 no 3_745
C3 H26 3.4302 no 2_556
C4 H27 3.4166 no 2_556
C6 H37 3.4621 no 2_556
C7 H37 3.2872 no 3_645
C9 H32 3.1281 no 3_645
C9 H33 3.4080 no 3_645
C10 H17 3.4452 no 4_655
C10 H30 3.5797 no 4_655
C10 H31 3.1687 no 4_655
C10 H32 3.1145 no 3_645
C10 H46B 3.0390 no 1_545
C11 H31 2.7991 no 4_655
C11 H46B 3.1337 no 1_545
C12 H18 3.3572 no 3_745
C12 H25 3.2936 no 4_654
C12 H26 3.1880 no 4_654
C12 H31 3.0118 no 4_655
C13 H18 3.2058 no 3_745
C13 H26 3.3284 no 4_654
C13 H31 3.5643 no 4_655
C13 H38 3.4265 no 3_645
C14 H42 2.8727 no 3_655
C14 H43 3.2000 no 3_655
C15 H42 3.0847 no 3_655
C15 H43 3.1107 no 3_655
C16 H10 3.2857 no 4_654
C16 H43 3.1205 no 3_655
C17 H10 3.1405 no 4_654
C17 H12 3.3560 no 3_755
C17 H31 3.3961 no 2_555
C17 H32 3.5474 no 2_555
C17 H46A 3.0215 no 4_664
C17 H46B 3.5844 no 4_664
C18 H12 3.2836 no 3_755
C18 H13 3.2708 no 3_755
C18 H31 3.3815 no 2_555
C18 H46A 3.2300 no 4_664
C19 H13 3.3151 no 3_755
C19 H24 3.2705 no 4_664
C19 H25 3.5405 no 4_664
C19 H26 3.5735 no 2_556
C20 H24 3.5061 no 4_664
C20 H26 3.5497 no 2_556
C20 H42 3.1682 no 3_655
C21B H4B 3.5958 no 2_456
C22 H38 3.0327 no 2_556
C23 H38 3.1993 no 2_556
C23 H39 3.1971 no 2_556
C23 H46A 3.4252 no .
C24 H19 3.5822 no 4_665
C24 H38 3.2676 no 2_556
C24 H39 2.9165 no 2_556
C25 H2B 3.3518 no 2_456
C25 H3 3.5840 no 2_456
C25 H12 3.1990 no 4_655
C25 H19 3.4027 no 4_665
C25 H38 3.0850 no 2_556
C25 H39 3.3700 no 2_556
C26 H2B 3.2809 no 2_456
C26 H3 2.8265 no 2_456
C26 H4B 3.4541 no 2_456
C26 H12 3.1201 no 4_655
C26 H13 3.3775 no 4_655
C26 H38 2.8335 no 2_556
C27 H2B 3.5316 no 2_456
C27 H3 3.3422 no 2_456
C27 H4B 2.9410 no 2_456
C27 H38 2.8367 no 2_556
C28 H36 3.5553 no 3_645
C29 H36 2.9913 no 3_645
C29 H37 3.2743 no 3_645
C30 H36 3.3907 no 3_645
C30 H37 3.4471 no 3_645
C31 H11 3.5753 no 4_654
C31 H17 3.2569 no 2_455
C31 H18 3.4776 no 2_455
C31 H46B 3.5864 no 3_645
C32 H10 3.5116 no 3_655
C32 H17 3.1577 no 2_455
C32 H46B 3.0660 no 3_645
C33 H46B 3.3471 no 3_645
C36 H6A 3.3411 no 2_456
C36 H7A 3.2889 no 3_655
C36 H29 3.4167 no 3_655
C37 H5 3.4593 no 2_456
C37 H6A 3.0706 no 2_456
C37 H6B 3.1981 no 2_456
C37 H7A 3.1008 no 3_655
C37 H7B 3.2548 no 3_655
C37 H29 3.3206 no 3_655
C38 H5 2.9374 no 2_456
C38 H6A 3.4971 no 2_456
C38 H6B 3.5106 no 2_456
C38 H13 3.5989 no 3_655
C39 H5 3.2585 no 2_456
C40 H36 3.4997 no 3_645
C41 H24 3.5079 no 2_456
C41 H36 2.9858 no 3_645
C42 H14A 3.3401 no 3_645
C42 H14B 3.1614 no 3_645
C42 H24 3.0563 no 2_456
C42 H35 3.1500 no 3_645
C42 H36 3.4283 no 3_645
C43 H14B 3.0972 no 3_645
C43 H24 3.2636 no 2_456
C46 H10 3.4020 no 1_565
C46 H11 3.2524 no 1_565
C46 H17 3.4046 no 4_665
C46 H23 3.1840 no .
C46 H41 3.5322 no 3_655
H1 H18 2.8995 no 3_745
H1 H30 3.1340 no 4_655
H1 H31 3.4196 no 4_655
H1A F1 2.3268 no .
H2A F2 2.8350 no 4_654
H2A F3 3.2389 no 4_654
H2A F5 3.3061 no 4_654
H2A H18 3.5371 no 3_745
H2A H19 2.9846 no 3_745
H2B F2 3.4841 no 4_654
H2B C25 3.3518 no 2_556
H2B C26 3.2809 no 2_556
H2B C27 3.5316 no 2_556
H2B H18 3.0791 no 3_745
H2B H19 3.0640 no 3_745
H2B H26 3.5751 no 2_556
H2 F2 3.4052 no 4_654
H2 F5 2.6194 no 4_654
H3 F2 3.2105 no 4_654
H3 C25 3.5840 no 2_556
H3 C26 2.8265 no 2_556
H3 C27 3.3422 no 2_556
H3 H26 2.4855 no 2_556
H3 H27 3.3142 no 2_556
H4A Cl2 3.5590 no .
H4B C21B 3.5958 no 2_556
H4B C26 3.4541 no 2_556
H4B C27 2.9410 no 2_556
H4B H26 3.5382 no 2_556
H4B H27 2.5474 no 2_556
H5 C37 3.4593 no 2_556
H5 C38 2.9374 no 2_556
H5 C39 3.2585 no 2_556
H5 H38 2.9008 no 2_556
H5 H39 3.4340 no 2_556
H6A C36 3.3411 no 2_556
H6A C37 3.0706 no 2_556
H6A C38 3.4971 no 2_556
H6A H30 3.4141 no 4_655
H6A H36 3.5691 no 2_556
H6A H37 3.1310 no 2_556
H6B F1 2.4487 no .
H6B C37 3.1981 no 2_556
H6B C38 3.5106 no 2_556
H6B H30 3.1483 no 4_655
H6B H37 2.8867 no 2_556
H6B H38 3.4354 no 2_556
H7A C36 3.2889 no 3_645
H7A C37 3.1008 no 3_645
H7A H36 3.2851 no 3_645
H7A H37 2.9765 no 3_645
H7B F3 3.1111 no 4_654
H7B F5 3.3682 no 4_654
H7B C37 3.2548 no 3_645
H7B H37 2.7550 no 3_645
H9 F1 2.9277 no .
H9 F4 2.6963 no .
H9 H32 2.7891 no 3_645
H9 H33 3.4650 no 3_645
H10 F4 3.3319 no .
H10 C16 3.2857 no 4_655
H10 C17 3.1405 no 4_655
H10 C32 3.5116 no 3_645
H10 C46 3.4020 no 1_545
H10 H16 2.8106 no 4_655
H10 H17 2.5330 no 4_655
H10 H31 3.5468 no 4_655
H10 H32 2.7689 no 3_645
H10 H46A 3.2519 no 1_545
H10 H46B 2.6906 no 1_545
H11 Cl2 3.0697 no 1_545
H11 F4 3.5933 no 2_546
H11 C31 3.5753 no 4_655
H11 C46 3.2524 no 1_545
H11 H31 2.9967 no 4_655
H11 H44 3.3453 no 2_546
H11 H46A 3.3090 no 1_545
H11 H46B 2.8655 no 1_545
H12 F2 3.2337 no 2_546
H12 C17 3.3560 no 3_745
H12 C18 3.2836 no 3_745
H12 C25 3.1990 no 4_654
H12 C26 3.1201 no 4_654
H12 H17 3.4162 no 3_745
H12 H18 3.3263 no 3_745
H12 H25 2.7007 no 4_654
H12 H26 2.5440 no 4_654
H12 H31 3.3152 no 4_655
H13 F3 2.6443 no 4_654
H13 C18 3.2708 no 3_745
H13 C19 3.3151 no 3_745
H13 C26 3.3775 no 4_654
H13 C38 3.5989 no 3_645
H13 H18 3.0701 no 3_745
H13 H19 3.1228 no 3_745
H13 H26 2.8240 no 4_654
H13 H37 3.5975 no 3_645
H13 H38 3.1138 no 3_645
H14A C42 3.3401 no 3_655
H14A H42 2.4888 no 3_655
H14A H43 3.5326 no 3_655
H14B C42 3.1614 no 3_655
H14B C43 3.0972 no 3_655
H14B H42 2.6538 no 3_655
H14B H43 2.5263 no 3_655
H16 F4 3.3239 no 4_654
H16 F5 2.6270 no 4_654
H16 H10 2.8106 no 4_654
H16 H43 3.1318 no 3_655
H17 F4 2.9324 no 4_654
H17 C10 3.4452 no 4_654
H17 C31 3.2569 no 2_555
H17 C32 3.1577 no 2_555
H17 C46 3.4046 no 4_664
H17 H10 2.5330 no 4_654
H17 H12 3.4162 no 3_755
H17 H31 2.8014 no 2_555
H17 H32 2.6030 no 2_555
H17 H46A 2.9351 no 4_664
H17 H46B 3.0519 no 4_664
H18 Cl1 3.5511 no 4_664
H18 C12 3.3572 no 3_755
H18 C13 3.2058 no 3_755
H18 C31 3.4776 no 2_555
H18 H1 2.8995 no 3_755
H18 H2A 3.5371 no 3_755
H18 H2B 3.0791 no 3_755
H18 H12 3.3263 no 3_755
H18 H13 3.0701 no 3_755
H18 H31 2.7886 no 2_555
H18 H46A 3.2663 no 4_664
H19 Sb1 3.5913 no 2_556
H19 F2 2.7098 no 2_556
H19 F3 2.8162 no 2_556
H19 F6 3.3924 no 2_556
H19 C2 3.4973 no 3_755
H19 C24 3.5822 no 4_664
H19 C25 3.4027 no 4_664
H19 H2A 2.9846 no 3_755
H19 H2B 3.0640 no 3_755
H19 H13 3.1228 no 3_755
H19 H24 3.3529 no 4_664
H19 H25 3.0241 no 4_664
H20 Cl2 3.2506 no .
H20 F6 2.8679 no 2_556
H20 H42 3.0263 no 3_655
H23 Cl1 3.2829 no .
H23 Cl2 3.1070 no .
H23 C46 3.1840 no .
H23 H39 3.3650 no 2_556
H23 H46A 2.8881 no .
H24 C19 3.2705 no 4_665
H24 C20 3.5061 no 4_665
H24 C41 3.5079 no 2_556
H24 C42 3.0563 no 2_556
H24 C43 3.2636 no 2_556
H24 H19 3.3529 no 4_665
H24 H39 2.9627 no 2_556
H24 H42 3.1484 no 2_556
H24 H43 3.4947 no 2_556
H24 H46A 3.2954 no .
H25 F2 2.6945 no 3_656
H25 C12 3.2936 no 4_655
H25 C19 3.5405 no 4_665
H25 H12 2.7007 no 4_655
H25 H19 3.0241 no 4_665
H26 F2 3.4378 no 3_656
H26 F3 3.2823 no .
H26 C3 3.4302 no 2_456
H26 C12 3.1880 no 4_655
H26 C13 3.3284 no 4_655
H26 C19 3.5735 no 2_456
H26 C20 3.5497 no 2_456
H26 H2B 3.5751 no 2_456
H26 H3 2.4855 no 2_456
H26 H4B 3.5382 no 2_456
H26 H12 2.5440 no 4_655
H26 H13 2.8240 no 4_655
H26 H38 3.2307 no 2_556
H27 F1 3.2175 no .
H27 F3 2.9596 no .
H27 F6 3.2011 no .
H27 C4 3.4166 no 2_456
H27 H3 3.3142 no 2_456
H27 H4B 2.5474 no 2_456
H27 H38 3.2963 no 2_556
H29 F5 2.8579 no 4_654
H29 C36 3.4167 no 3_645
H29 C37 3.3206 no 3_645
H29 H36 2.8532 no 3_645
H29 H37 2.6749 no 3_645
H30 F5 2.6215 no 4_654
H30 C10 3.5797 no 4_654
H30 H1 3.1340 no 4_654
H30 H6A 3.4141 no 4_654
H30 H6B 3.1483 no 4_654
H30 H36 3.5060 no 3_645
H30 H37 3.0203 no 3_645
H31 C10 3.1687 no 4_654
H31 C11 2.7991 no 4_654
H31 C12 3.0118 no 4_654
H31 C13 3.5643 no 4_654
H31 C17 3.3961 no 2_455
H31 C18 3.3815 no 2_455
H31 H1 3.4196 no 4_654
H31 H10 3.5468 no 4_654
H31 H11 2.9967 no 4_654
H31 H12 3.3152 no 4_654
H31 H17 2.8014 no 2_455
H31 H18 2.7886 no 2_455
H32 F4 2.9140 no 3_655
H32 C9 3.1281 no 3_655
H32 C10 3.1145 no 3_655
H32 C17 3.5474 no 2_455
H32 H9 2.7891 no 3_655
H32 H10 2.7689 no 3_655
H32 H17 2.6030 no 2_455
H32 H44 3.3516 no 3_655
H32 H46B 3.0500 no 3_645
H33 C9 3.4080 no 3_655
H33 H9 3.4650 no 3_655
H33 H46B 3.4834 no 3_645
H35 Cl1 3.4533 no .
H35 C42 3.1500 no 3_655
H35 H42 2.8784 no 3_655
H36 Cl1 2.8437 no .
H36 C28 3.5553 no 3_655
H36 C29 2.9913 no 3_655
H36 C30 3.3907 no 3_655
H36 C40 3.4997 no 3_655
H36 C41 2.9858 no 3_655
H36 C42 3.4283 no 3_655
H36 H6A 3.5691 no 2_456
H36 H7A 3.2851 no 3_655
H36 H29 2.8532 no 3_655
H36 H30 3.5060 no 3_655
H36 H41 2.8670 no 3_655
H36 H42 3.5908 no 3_655
H37 F3 3.1751 no 2_456
H37 F5 3.2052 no 2_456
H37 C6 3.4621 no 2_456
H37 C7 3.2872 no 3_655
H37 C29 3.2743 no 3_655
H37 C30 3.4471 no 3_655
H37 H6A 3.1310 no 2_456
H37 H6B 2.8867 no 2_456
H37 H7A 2.9765 no 3_655
H37 H7B 2.7550 no 3_655
H37 H13 3.5975 no 3_655
H37 H29 2.6749 no 3_655
H37 H30 3.0203 no 3_655
H38 F3 3.3398 no 2_456
H38 C13 3.4265 no 3_655
H38 C22 3.0327 no 2_456
H38 C23 3.1993 no 2_456
H38 C24 3.2676 no 2_456
H38 C25 3.0850 no 2_456
H38 C26 2.8335 no 2_456
H38 C27 2.8367 no 2_456
H38 H5 2.9008 no 2_456
H38 H6B 3.4354 no 2_456
H38 H13 3.1138 no 3_655
H38 H26 3.2307 no 2_456
H38 H27 3.2963 no 2_456
H39 C23 3.1971 no 2_456
H39 C24 2.9165 no 2_456
H39 C25 3.3700 no 2_456
H39 H5 3.4340 no 2_456
H39 H23 3.3650 no 2_456
H39 H24 2.9627 no 2_456
H41 Cl1 3.3675 no 3_645
H41 C46 3.5322 no 3_645
H41 H36 2.8670 no 3_645
H41 H46B 3.1987 no 3_645
H42 Cl2 3.4934 no 3_645
H42 C14 2.8727 no 3_645
H42 C15 3.0847 no 3_645
H42 C20 3.1682 no 3_645
H42 H14A 2.4888 no 3_645
H42 H14B 2.6538 no 3_645
H42 H20 3.0263 no 3_645
H42 H24 3.1484 no 2_456
H42 H35 2.8784 no 3_645
H42 H36 3.5908 no 3_645
H43 C14 3.2000 no 3_645
H43 C15 3.1107 no 3_645
H43 C16 3.1205 no 3_645
H43 H14A 3.5326 no 3_645
H43 H14B 2.5263 no 3_645
H43 H16 3.1318 no 3_645
H43 H24 3.4947 no 2_456
H43 H46A 3.5266 no 2_456
H44 F4 2.8627 no .
H44 F6 3.1675 no .
H44 H11 3.3453 no 2_446
H44 H32 3.3516 no 3_645
H45 F1 2.8134 no .
H45 F6 3.4324 no .
H46A C17 3.0215 no 4_665
H46A C18 3.2300 no 4_665
H46A C23 3.4252 no .
H46A H10 3.2519 no 1_565
H46A H11 3.3090 no 1_565
H46A H17 2.9351 no 4_665
H46A H18 3.2663 no 4_665
H46A H23 2.8881 no .
H46A H24 3.2954 no .
H46A H43 3.5266 no 2_556
H46B C10 3.0390 no 1_565
H46B C11 3.1337 no 1_565
H46B C17 3.5844 no 4_665
H46B C31 3.5864 no 3_655
H46B C32 3.0660 no 3_655
H46B C33 3.3471 no 3_655
H46B H10 2.6906 no 1_565
H46B H11 2.8655 no 1_565
H46B H17 3.0519 no 4_665
H46B H32 3.0500 no 3_655
H46B H33 3.4834 no 3_655
H46B H41 3.1987 no 3_655

loop_
_geom_torsion_atom_site_label_1
_geom_torsion_atom_site_label_2
_geom_torsion_atom_site_label_3
_geom_torsion_atom_site_label_4
_geom_torsion
_geom_torsion_publ_flag
P1 Cu1 N1 C1 174.53(17) no
P1 Cu1 N1 C7 43.3(4) no
N1 Cu1 P1 C28 -96.92(18) no
N1 Cu1 P1 C34 144.38(17) no
N1 Cu1 P1 C40 21.52(18) no
P1 Cu1 N2 C3 178.25(18) no
P1 Cu1 N2 C14 51.9(3) no
N2 Cu1 P1 C28 20.90(18) no
N2 Cu1 P1 C34 -97.80(17) no
N2 Cu1 P1 C40 139.34(16) no
P1 Cu1 N3 C5 -176.6(3) no
P1 Cu1 N3 C21A -29.8(7) no
P1 Cu1 N3 C21B 28.9(7) no
N3 Cu1 P1 C28 144.1(3) no
N3 Cu1 P1 C34 25.4(3) no
N3 Cu1 P1 C40 -97.4(3) no
N1 Cu1 N2 C3 -49.4(3) no
N1 Cu1 N2 C14 -175.7(3) no
N2 Cu1 N1 C1 45.3(3) no
N2 Cu1 N1 C7 -85.9(3) no
N1 Cu1 N3 C5 50.2(5) no
N1 Cu1 N3 C21A -163.0(5) no
N1 Cu1 N3 C21B -104.3(5) no
N3 Cu1 N1 C1 -51.4(3) no
N3 Cu1 N1 C7 177.4(3) no
N2 Cu1 N3 C5 -44.0(5) no
N2 Cu1 N3 C21A 102.8(5) no
N2 Cu1 N3 C21B 161.6(5) no
N3 Cu1 N2 C3 42.0(4) no
N3 Cu1 N2 C14 -84.4(4) no
Cu1 P1 C28 C29 37.7(5) no
Cu1 P1 C28 C33 -139.5(4) no
Cu1 P1 C34 C35 42.3(5) no
Cu1 P1 C34 C39 -142.7(3) no
Cu1 P1 C40 C41 -146.8(4) no
Cu1 P1 C40 C45 35.4(5) no
C28 P1 C34 C35 -82.1(4) no
C28 P1 C34 C39 93.0(4) no
C34 P1 C28 C29 167.0(4) no
C34 P1 C28 C33 -10.2(5) no
C28 P1 C40 C41 -24.0(5) no
C28 P1 C40 C45 158.3(4) no
C40 P1 C28 C29 -85.5(4) no
C40 P1 C28 C33 97.3(5) no
C34 P1 C40 C41 81.6(5) no
C34 P1 C40 C45 -96.1(5) no
C40 P1 C34 C35 169.6(4) no
C40 P1 C34 C39 -15.3(5) no
Cu1 N1 C1 C2 -58.3(5) no
Cu1 N1 C1 C6 65.3(5) no
Cu1 N1 C7 C8 -169.8(4) no
C1 N1 C7 C8 60.4(7) no
C7 N1 C1 C2 73.2(6) no
C7 N1 C1 C6 -163.2(5) no
Cu1 N2 C3 C2 65.1(4) no
Cu1 N2 C3 C4 -58.3(5) no
Cu1 N2 C14 C15 -177.6(3) no
C3 N2 C14 C15 57.5(6) no
C14 N2 C3 C2 -170.5(4) no
C14 N2 C3 C4 66.1(6) no
N1 C1 C2 C3 72.7(6) no
N1 C1 C6 C5 -72.9(7) no
C2 C1 C6 C5 52.1(8) no
C6 C1 C2 C3 -51.0(7) no
C1 C2 C3 N2 -75.5(6) no
C1 C2 C3 C4 49.5(6) no
N2 C3 C4 C5 74.4(6) no
C2 C3 C4 C5 -48.3(6) no
C3 C4 C5 C6 49.1(7) no
C3 C4 C5 N3 -74.0(7) no
C4 C5 C6 C1 -51.5(8) no
C4 C5 N3 Cu1 59.8(7) no
C4 C5 N3 C21A -88.5(7) no
C4 C5 N3 C21B -150.8(7) no
C6 C5 N3 Cu1 -62.7(7) no
C6 C5 N3 C21A 149.0(6) no
C6 C5 N3 C21B 86.7(9) no
N3 C5 C6 C1 71.0(7) no
N1 C7 C8 C9 61.6(8) no
N1 C7 C8 C13 -116.9(6) no
C7 C8 C9 C10 -177.8(6) no
C7 C8 C13 C12 178.1(6) no
C9 C8 C13 C12 -0.4(10) no
C13 C8 C9 C10 0.7(10) no
C8 C9 C10 C11 -1.2(12) no
C9 C10 C11 C12 1.3(14) no
C10 C11 C12 C13 -0.9(14) no
C11 C12 C13 C8 0.4(13) no
N2 C14 C15 C16 72.0(6) no
N2 C14 C15 C20 -112.0(6) no
C14 C15 C16 C17 177.7(5) no
C14 C15 C20 C19 -177.4(5) no
C16 C15 C20 C19 -1.4(9) no
C20 C15 C16 C17 1.6(9) no
C15 C16 C17 C18 -2.0(11) no
C16 C17 C18 C19 2.1(11) no
C17 C18 C19 C20 -1.9(11) no
C18 C19 C20 C15 1.6(10) no
C21B C21A C22 C23 172.3(12) no
C21B C21A C22 C27 -15.8(16) no
C22 C21A C21B N3 -130.1(9) no
C21B C21A N3 Cu1 95.6(9) no
C21B C21A N3 C5 -119.1(9) no
N3 C21A C21B C22 130.1(8) no
C22 C21A N3 Cu1 149.0(8) no
C22 C21A N3 C5 -65.7(12) no
C22 C21A N3 C21B 53.4(9) no
N3 C21A C22 C21B -52.7(8) no
N3 C21A C22 C23 119.6(12) no
N3 C21A C22 C27 -68.6(17) no
C21A C21B C22 C23 -16(3) no
C21A C21B C22 C27 168.4(11) no
C21A C21B N3 Cu1 -113.2(9) no
C21A C21B N3 C5 97.4(12) no
C22 C21B N3 Cu1 -160.4(8) no
C22 C21B N3 C5 50.2(14) no
C22 C21B N3 C21A -47.2(8) no
N3 C21B C22 C21A 43.1(7) no
N3 C21B C22 C23 28(3) no
N3 C21B C22 C27 -148.4(9) no
C21A C22 C23 C24 171.2(9) no
C21A C22 C27 C26 -174.1(12) no
C21B C22 C23 C24 -178(2) no
C21B C22 C27 C26 175.1(9) no
C23 C22 C27 C26 -2.8(17) no
C27 C22 C23 C24 -2.0(18) no
C22 C23 C24 C25 3.8(17) no
C23 C24 C25 C26 -0.6(14) no
C24 C25 C26 C27 -3.8(12) no
C25 C26 C27 C22 5.6(13) no
P1 C28 C29 C30 -178.7(4) no
P1 C28 C33 C32 176.0(4) no
C29 C28 C33 C32 -1.2(9) no
C33 C28 C29 C30 -1.3(9) no
C28 C29 C30 C31 2.5(10) no
C29 C30 C31 C32 -1.2(11) no
C30 C31 C32 C33 -1.2(12) no
C31 C32 C33 C28 2.4(11) no
P1 C34 C35 C36 173.7(4) no
P1 C34 C39 C38 -174.3(4) no
C35 C34 C39 C38 0.8(9) no
C39 C34 C35 C36 -1.6(9) no
C34 C35 C36 C37 1.5(11) no
C35 C36 C37 C38 -0.5(10) no
C36 C37 C38 C39 -0.3(9) no
C37 C38 C39 C34 0.2(10) no
P1 C40 C41 C42 -178.9(4) no
P1 C40 C45 C44 177.9(5) no
C41 C40 C45 C44 0.1(10) no
C45 C40 C41 C42 -1.2(9) no
C40 C41 C42 C43 0.9(10) no
C41 C42 C43 C44 0.7(11) no
C42 C43 C44 C45 -1.9(12) no
C43 C44 C45 C40 1.5(11) no
